data_4070689
loop_
_publ_author_name
'Dyson, Gavin'
'Frison, Jean-C\'edric'
'Simonovic, Stevan'
'Whitwood, Adrian C.'
'Douthwaite, Richard E.'

_publ_section_title
;
 Synthesis and Structural Variation of Iron, Rhodium, Palladium, and
 Silver Complexes of a Chiral N-Heterocyclic Carbene&#x2212;Phenoxyimine
 Hybrid Ligand
;
_journal_issue 2
_journal_name_full Organometallics
_journal_page_first 281
_journal_paper_doi 10.1021/om7009478
_journal_volume 27
_journal_year 2008
_chemical_absolute_configuration ad
_chemical_formula_moiety '2(C33 H44 Br N3 O Pd), 3(C6 H6), O'
_chemical_formula_sum 'C84 H106 Br2 N6 O3 Pd2'
_chemical_formula_weight 1620.37
_chemical_name_systematic
; 
 ? 
;
_space_group_IT_number 19
_symmetry_cell_setting orthorhombic
_symmetry_space_group_name_Hall 'P 2ac 2ab'
_symmetry_space_group_name_H-M 'P 21 21 21'
_atom_sites_solution_hydrogens geom
_atom_sites_solution_primary direct
_atom_sites_solution_secondary difmap
_audit_creation_method SHELXL-97
_cell_angle_alpha 90.00
_cell_angle_beta 90.00
_cell_angle_gamma 90.00
_cell_formula_units_Z 4
_cell_length_a 14.5583(8)
_cell_length_b 20.1309(11)
_cell_length_c 26.9433(15)
_cell_measurement_reflns_used 9261
_cell_measurement_temperature 100(2)
_cell_measurement_theta_max 24.96
_cell_measurement_theta_min 2.29
_cell_volume 7896.3(8)
_computing_cell_refinement 'Bruker SMART'
_computing_data_collection 'Bruker SMART'
_computing_data_reduction 'Bruker SAINT'
_computing_molecular_graphics 'Bruker SHELXTL'
_computing_publication_material 'Bruker SHELXTL'
_computing_structure_refinement 'SHELXL-97 (Sheldrick, 1997)'
_computing_structure_solution 'SHELXS-97 (Sheldrick, 1990)'
_diffrn_ambient_temperature 100(2)
_diffrn_measured_fraction_theta_full 0.997
_diffrn_measured_fraction_theta_max 0.997
_diffrn_measurement_device_type 'CCD area detector'
_diffrn_measurement_method 'phi and omega scans'
_diffrn_radiation_monochromator graphite
_diffrn_radiation_source 'fine-focus sealed tube'
_diffrn_radiation_type MoK\a
_diffrn_radiation_wavelength 0.71073
_diffrn_reflns_av_R_equivalents 0.0355
_diffrn_reflns_av_sigmaI/netI 0.0313
_diffrn_reflns_limit_h_max 17
_diffrn_reflns_limit_h_min -17
_diffrn_reflns_limit_k_max 24
_diffrn_reflns_limit_k_min -23
_diffrn_reflns_limit_l_max 32
_diffrn_reflns_limit_l_min -32
_diffrn_reflns_number 84948
_diffrn_reflns_theta_full 25.09
_diffrn_reflns_theta_max 25.09
_diffrn_reflns_theta_min 1.59
_exptl_absorpt_coefficient_mu 1.518
_exptl_absorpt_correction_T_max 0.860
_exptl_absorpt_correction_T_min 0.805
_exptl_absorpt_correction_type multi-scan
_exptl_absorpt_process_details 'SADABS v2.03; (Sheldrick)'
_exptl_crystal_colour orange
_exptl_crystal_density_diffrn 1.363
_exptl_crystal_density_method 'not measured'
_exptl_crystal_description shard
_exptl_crystal_F_000 3352
_exptl_crystal_size_max 0.15
_exptl_crystal_size_mid 0.15
_exptl_crystal_size_min 0.10
_refine_diff_density_max 3.176
_refine_diff_density_min -1.620
_refine_diff_density_rms 0.115
_refine_ls_abs_structure_details 'Flack H D (1983), Acta Cryst. A39, 876-881'
_refine_ls_abs_structure_Flack 0.021(9)
_refine_ls_extinction_method none
_refine_ls_goodness_of_fit_ref 1.027
_refine_ls_hydrogen_treatment constr
_refine_ls_matrix_type full
_refine_ls_number_parameters 890
_refine_ls_number_reflns 13987
_refine_ls_number_restraints 6
_refine_ls_restrained_S_all 1.027
_refine_ls_R_factor_all 0.0554
_refine_ls_R_factor_gt 0.0511
_refine_ls_shift/su_max 0.001
_refine_ls_shift/su_mean 0.000
_refine_ls_structure_factor_coef Fsqd
_refine_ls_weighting_details 'calc w=1/[\s^2^(Fo^2^)+(0.0705P)^2^+30.0109P] where P=(Fo^2^+2Fc^2^)/3'
_refine_ls_weighting_scheme calc
_refine_ls_wR_factor_gt 0.1292
_refine_ls_wR_factor_ref 0.1323
_reflns_number_gt 13014
_reflns_number_total 13987
_reflns_threshold_expression >2sigma(I)
_cod_data_source_file om7009478-file001.cif
_cod_data_source_block 1
_cod_depositor_comments
;
The following automatic conversions were performed:

'_symmetry_cell_setting' value 'Orthorhombic' changed to
'orthorhombic' according to
/home/saulius/struct/CIF-dictionaries/cif_core.dic dictionary named
'cif_core.dic' version 2.4.1 from 2010-06-29.

Automatic conversion script
Id: cif_fix_values 1715 2011-07-08 13:25:40Z adriana 
;
_cod_original_sg_symbol_H-M P2(1)2(1)2(1)
_cod_database_code 4070689

loop_
_symmetry_equiv_pos_as_xyz
'x, y, z'
'-x+1/2, -y, z+1/2'
'-x, y+1/2, -z+1/2'
'x+1/2, -y+1/2, -z'

loop_
_atom_site_label
_atom_site_type_symbol
_atom_site_fract_x
_atom_site_fract_y
_atom_site_fract_z
_atom_site_U_iso_or_equiv
_atom_site_adp_type
_atom_site_occupancy
_atom_site_symmetry_multiplicity
_atom_site_calc_flag
_atom_site_refinement_flags
Br1 Br 0.95597(5) 0.31377(4) 0.97969(3) 0.0444(2) Uani 1 1 d .
Br2 Br 0.24000(4) 0.50242(3) 0.22343(2) 0.02752(14) Uani 1 1 d .
C1 C 0.7403(4) 0.3531(3) 0.9820(2) 0.0255(13) Uani 1 1 d .
C2 C 0.6327(4) 0.3079(3) 1.0302(2) 0.0258(13) Uani 1 1 d .
H2 H 0.5992 0.2755 1.0484 0.031 Uiso 1 1 calc R
C3 C 0.6124(4) 0.3725(3) 1.0272(2) 0.0266(13) Uani 1 1 d .
C4 C 0.6959(5) 0.4688(3) 0.9793(3) 0.0333(14) Uani 1 1 d .
H4 H 0.7620 0.4789 0.9860 0.040 Uiso 1 1 calc R
C5 C 0.6398(5) 0.5212(3) 1.0068(3) 0.0401(17) Uani 1 1 d .
H5A H 0.6512 0.5174 1.0429 0.048 Uiso 1 1 calc R
H5B H 0.5735 0.5135 1.0009 0.048 Uiso 1 1 calc R
C6 C 0.6662(7) 0.5914(4) 0.9889(3) 0.055(2) Uani 1 1 d .
H6A H 0.6290 0.6251 1.0066 0.066 Uiso 1 1 calc R
H6B H 0.7318 0.6000 0.9960 0.066 Uiso 1 1 calc R
C7 C 0.6490(9) 0.5964(4) 0.9336(4) 0.073(3) Uani 1 1 d .
H7A H 0.6646 0.6416 0.9218 0.088 Uiso 1 1 calc R
H7B H 0.5832 0.5882 0.9265 0.088 Uiso 1 1 calc R
C8 C 0.7092(8) 0.5439(4) 0.9059(3) 0.064(3) Uani 1 1 d .
H8A H 0.6998 0.5481 0.8697 0.076 Uiso 1 1 calc R
H8B H 0.7750 0.5522 0.9131 0.076 Uiso 1 1 calc R
C9 C 0.6833(6) 0.4731(4) 0.9228(3) 0.047(2) Uani 1 1 d .
H9 H 0.6177 0.4639 0.9142 0.057 Uiso 1 1 calc R
C10 C 0.7431(6) 0.4220(3) 0.8489(3) 0.048(2) Uani 1 1 d .
H10 H 0.6908 0.4405 0.8329 0.057 Uiso 1 1 calc R
C11 C 0.8145(6) 0.3928(3) 0.8159(2) 0.0401(19) Uani 1 1 d .
C12 C 0.7861(6) 0.3889(3) 0.7657(3) 0.0395(17) Uani 1 1 d .
H12 H 0.7244 0.3989 0.7571 0.047 Uiso 1 1 calc R
C13 C 0.8477(5) 0.3705(3) 0.7292(2) 0.0329(14) Uani 1 1 d .
C14 C 0.9385(6) 0.3532(4) 0.7440(3) 0.0448(19) Uani 1 1 d .
H14 H 0.9797 0.3372 0.7194 0.054 Uiso 1 1 calc R
C15 C 0.9698(7) 0.3586(4) 0.7922(3) 0.049(2) Uani 1 1 d .
C16 C 0.9008(6) 0.3759(4) 0.8308(3) 0.0428(19) Uani 1 1 d .
C17 C 0.7472(5) 0.2293(3) 0.9926(2) 0.0286(14) Uani 1 1 d .
H17 H 0.8101 0.2346 0.9781 0.034 Uiso 1 1 calc R
C18 C 0.6879(5) 0.1954(4) 0.9545(3) 0.0390(17) Uani 1 1 d .
H18A H 0.6244 0.1937 0.9665 0.058 Uiso 1 1 calc R
H18B H 0.7104 0.1501 0.9490 0.058 Uiso 1 1 calc R
H18C H 0.6903 0.2203 0.9233 0.058 Uiso 1 1 calc R
C19 C 0.7558(7) 0.1889(4) 1.0404(3) 0.053(2) Uani 1 1 d .
H19A H 0.7875 0.2155 1.0656 0.080 Uiso 1 1 calc R
H19B H 0.7910 0.1484 1.0338 0.080 Uiso 1 1 calc R
H19C H 0.6945 0.1770 1.0524 0.080 Uiso 1 1 calc R
C20 C 0.5341(4) 0.4076(3) 1.0522(2) 0.0296(14) Uani 1 1 d .
C21 C 0.5397(5) 0.4262(3) 1.1015(3) 0.0340(15) Uani 1 1 d .
H21 H 0.5934 0.4160 1.1200 0.041 Uiso 1 1 calc R
C22 C 0.4683(5) 0.4594(4) 1.1238(3) 0.0387(16) Uani 1 1 d .
H22 H 0.4730 0.4728 1.1575 0.046 Uiso 1 1 calc R
C23 C 0.3891(5) 0.4731(4) 1.0968(3) 0.0399(17) Uani 1 1 d .
H23 H 0.3395 0.4960 1.1121 0.048 Uiso 1 1 calc R
C24 C 0.3827(5) 0.4538(4) 1.0487(3) 0.048(2) Uani 1 1 d .
H24 H 0.3282 0.4631 1.0306 0.058 Uiso 1 1 calc R
C25 C 0.4537(5) 0.4212(4) 1.0258(3) 0.0408(17) Uani 1 1 d .
H25 H 0.4482 0.4078 0.9921 0.049 Uiso 1 1 calc R
C26 C 0.8165(7) 0.3632(5) 0.6744(3) 0.061(2) Uani 1 1 d .
C27 C 0.7361(10) 0.3120(5) 0.6686(4) 0.088(4) Uani 1 1 d .
H27A H 0.7247 0.3039 0.6332 0.131 Uiso 1 1 calc R
H27B H 0.6804 0.3300 0.6840 0.131 Uiso 1 1 calc R
H27C H 0.7529 0.2702 0.6848 0.131 Uiso 1 1 calc R
C28 C 0.7810(10) 0.4288(5) 0.6516(5) 0.085(3) Uani 1 1 d .
H28A H 0.8306 0.4617 0.6515 0.128 Uiso 1 1 calc R
H28B H 0.7294 0.4455 0.6713 0.128 Uiso 1 1 calc R
H28C H 0.7605 0.4207 0.6174 0.128 Uiso 1 1 calc R
C29 C 0.8857(12) 0.3288(12) 0.6426(4) 0.183(12) Uani 1 1 d .
H29A H 0.9408 0.3566 0.6398 0.275 Uiso 1 1 calc R
H29B H 0.8597 0.3212 0.6096 0.275 Uiso 1 1 calc R
H29C H 0.9021 0.2861 0.6577 0.275 Uiso 1 1 calc R
C30 C 1.0658(6) 0.3438(5) 0.8066(3) 0.052(2) Uani 1 1 d .
C31 C 1.1118(7) 0.4048(5) 0.8315(4) 0.067(3) Uani 1 1 d .
H31A H 1.0909 0.4455 0.8152 0.101 Uiso 1 1 calc R
H31B H 1.1787 0.4011 0.8285 0.101 Uiso 1 1 calc R
H31C H 1.0948 0.4062 0.8667 0.101 Uiso 1 1 calc R
C32 C 1.0733(6) 0.2830(5) 0.8395(4) 0.063(3) Uani 1 1 d .
H32A H 1.0332 0.2884 0.8684 0.095 Uiso 1 1 calc R
H32B H 1.1370 0.2777 0.8505 0.095 Uiso 1 1 calc R
H32C H 1.0545 0.2436 0.8208 0.095 Uiso 1 1 calc R
C33 C 1.1272(7) 0.3298(5) 0.7607(3) 0.063(2) Uani 1 1 d .
H33A H 1.1164 0.2844 0.7490 0.094 Uiso 1 1 calc R
H33B H 1.1920 0.3349 0.7698 0.094 Uiso 1 1 calc R
H33C H 1.1121 0.3613 0.7342 0.094 Uiso 1 1 calc R
C34 C 0.1455(4) 0.3719(3) 0.1722(2) 0.0205(11) Uani 1 1 d .
C35 C 0.1777(5) 0.2653(3) 0.1878(3) 0.0323(15) Uani 1 1 d .
H35 H 0.2118 0.2266 0.1961 0.039 Uiso 1 1 calc R
C36 C 0.0870(5) 0.2669(3) 0.1774(2) 0.0256(13) Uani 1 1 d .
C37 C -0.0185(4) 0.3693(3) 0.1551(2) 0.0255(12) Uani 1 1 d .
H37 H -0.0231 0.4086 0.1776 0.031 Uiso 1 1 calc R
C38 C -0.1043(4) 0.3287(3) 0.1628(2) 0.0287(14) Uani 1 1 d .
H38A H -0.1054 0.3113 0.1972 0.034 Uiso 1 1 calc R
H38B H -0.1044 0.2904 0.1398 0.034 Uiso 1 1 calc R
C39 C -0.1905(4) 0.3717(4) 0.1537(3) 0.0340(14) Uani 1 1 d .
H39A H -0.2465 0.3445 0.1585 0.041 Uiso 1 1 calc R
H39B H -0.1921 0.4089 0.1776 0.041 Uiso 1 1 calc R
C40 C -0.1882(4) 0.3985(4) 0.1011(2) 0.0337(15) Uani 1 1 d .
H40A H -0.1918 0.3611 0.0773 0.040 Uiso 1 1 calc R
H40B H -0.2422 0.4275 0.0956 0.040 Uiso 1 1 calc R
C41 C -0.1012(4) 0.4376(4) 0.0918(2) 0.0308(14) Uani 1 1 d .
H41A H -0.1009 0.4774 0.1135 0.037 Uiso 1 1 calc R
H41B H -0.1008 0.4531 0.0569 0.037 Uiso 1 1 calc R
C42 C -0.0134(4) 0.3964(3) 0.1018(2) 0.0236(13) Uani 1 1 d .
H42 H -0.0098 0.3587 0.0777 0.028 Uiso 1 1 calc R
C43 C 0.0841(4) 0.4631(3) 0.0517(2) 0.0213(12) Uani 1 1 d .
H43 H 0.0509 0.4435 0.0251 0.026 Uiso 1 1 calc R
C44 C 0.1477(4) 0.5152(3) 0.0388(2) 0.0249(12) Uani 1 1 d .
C45 C 0.1711(4) 0.5221(3) -0.0123(2) 0.0289(14) Uani 1 1 d .
H45 H 0.1467 0.4915 -0.0356 0.035 Uiso 1 1 calc R
C46 C 0.2271(5) 0.5710(3) -0.0285(2) 0.0334(15) Uani 1 1 d .
C47 C 0.2530(5) 0.6199(3) 0.0065(3) 0.0374(16) Uani 1 1 d .
H47 H 0.2882 0.6565 -0.0051 0.045 Uiso 1 1 calc R
C48 C 0.2309(6) 0.6180(3) 0.0555(3) 0.0377(16) Uani 1 1 d .
C49 C 0.1797(4) 0.5628(3) 0.0743(2) 0.0264(13) Uani 1 1 d .
C50 C 0.3121(4) 0.3440(3) 0.1878(3) 0.0306(14) Uani 1 1 d .
H50 H 0.3205 0.3928 0.1822 0.037 Uiso 1 1 calc R
C51 C 0.3470(6) 0.3278(4) 0.2395(3) 0.0477(18) Uani 1 1 d .
H51A H 0.3137 0.3546 0.2640 0.071 Uiso 1 1 calc R
H51B H 0.4128 0.3379 0.2415 0.071 Uiso 1 1 calc R
H51C H 0.3371 0.2806 0.2464 0.071 Uiso 1 1 calc R
C52 C 0.3627(4) 0.3072(3) 0.1465(3) 0.0401(17) Uani 1 1 d .
H52A H 0.3627 0.2594 0.1536 0.060 Uiso 1 1 calc R
H52B H 0.4261 0.3232 0.1445 0.060 Uiso 1 1 calc R
H52C H 0.3316 0.3152 0.1148 0.060 Uiso 1 1 calc R
C53 C 0.0222(5) 0.2098(3) 0.1761(2) 0.0292(14) Uani 1 1 d .
C54 C -0.0125(6) 0.1849(4) 0.2200(3) 0.0461(18) Uani 1 1 d .
H54 H 0.0035 0.2053 0.2506 0.055 Uiso 1 1 calc R
C55 C -0.0697(6) 0.1310(4) 0.2197(3) 0.049(2) Uani 1 1 d .
H55 H -0.0932 0.1142 0.2501 0.059 Uiso 1 1 calc R
C56 C -0.0935(6) 0.1009(4) 0.1757(3) 0.0445(19) Uani 1 1 d .
H56 H -0.1345 0.0643 0.1755 0.053 Uiso 1 1 calc R
C57 C -0.0580(6) 0.1239(4) 0.1325(3) 0.0475(19) Uani 1 1 d .
H57 H -0.0732 0.1022 0.1023 0.057 Uiso 1 1 calc R
C58 C 0.0009(6) 0.1793(4) 0.1314(3) 0.0420(18) Uani 1 1 d .
H58 H 0.0253 0.1953 0.1009 0.050 Uiso 1 1 calc R
C59 C 0.2645(5) 0.5768(4) -0.0821(3) 0.0377(16) Uani 1 1 d .
C60 C 0.2284(7) 0.5223(5) -0.1142(3) 0.058(2) Uani 1 1 d .
H60A H 0.1615 0.5266 -0.1171 0.086 Uiso 1 1 calc R
H60B H 0.2435 0.4793 -0.0993 0.086 Uiso 1 1 calc R
H60C H 0.2563 0.5254 -0.1472 0.086 Uiso 1 1 calc R
C61 C 0.2434(6) 0.6442(4) -0.1039(3) 0.0473(19) Uani 1 1 d .
H61A H 0.2640 0.6457 -0.1385 0.071 Uiso 1 1 calc R
H61B H 0.2754 0.6786 -0.0848 0.071 Uiso 1 1 calc R
H61C H 0.1770 0.6522 -0.1025 0.071 Uiso 1 1 calc R
C62 C 0.3718(6) 0.5676(6) -0.0803(3) 0.063(3) Uani 1 1 d .
H62A H 0.3864 0.5236 -0.0669 0.094 Uiso 1 1 calc R
H62B H 0.3987 0.6018 -0.0589 0.094 Uiso 1 1 calc R
H62C H 0.3970 0.5716 -0.1139 0.094 Uiso 1 1 calc R
C63 C 0.2673(7) 0.6731(4) 0.0915(3) 0.050(2) Uani 1 1 d .
C64 C 0.1887(8) 0.7007(4) 0.1220(4) 0.071(3) Uani 1 1 d .
H64A H 0.1703 0.6678 0.1470 0.106 Uiso 1 1 calc R
H64B H 0.1365 0.7104 0.1003 0.106 Uiso 1 1 calc R
H64C H 0.2085 0.7415 0.1386 0.106 Uiso 1 1 calc R
C65 C 0.3397(7) 0.6435(4) 0.1259(3) 0.062(3) Uani 1 1 d .
H65A H 0.3859 0.6200 0.1062 0.093 Uiso 1 1 calc R
H65B H 0.3103 0.6124 0.1489 0.093 Uiso 1 1 calc R
H65C H 0.3693 0.6792 0.1448 0.093 Uiso 1 1 calc R
C66 C 0.3097(8) 0.7314(4) 0.0633(4) 0.069(3) Uani 1 1 d .
H66A H 0.3204 0.7683 0.0863 0.104 Uiso 1 1 calc R
H66B H 0.2677 0.7457 0.0370 0.104 Uiso 1 1 calc R
H66C H 0.3682 0.7175 0.0486 0.104 Uiso 1 1 calc R
C67 C 0.9311(10) 0.6172(5) 0.8433(5) 0.089(4) Uani 1 1 d .
H67 H 0.9438 0.6281 0.8769 0.107 Uiso 1 1 calc R
C68 C 0.8973(8) 0.6645(5) 0.8109(4) 0.072(3) Uani 1 1 d .
H68 H 0.8893 0.7091 0.8215 0.087 Uiso 1 1 calc R
C69 C 0.8756(9) 0.6463(7) 0.7632(4) 0.085(4) Uani 1 1 d .
H69 H 0.8497 0.6782 0.7413 0.102 Uiso 1 1 calc R
C70 C 0.8905(7) 0.5839(6) 0.7469(4) 0.071(3) Uani 1 1 d .
H70 H 0.8753 0.5722 0.7137 0.085 Uiso 1 1 calc R
C71 C 0.9259(8) 0.5391(5) 0.7769(4) 0.068(3) Uani 1 1 d .
H71 H 0.9383 0.4956 0.7650 0.082 Uiso 1 1 calc R
C72 C 0.9454(13) 0.5555(6) 0.8262(5) 0.113(5) Uani 1 1 d .
H72 H 0.9692 0.5225 0.8479 0.135 Uiso 1 1 calc R
C73 C 0.6231(8) 0.6400(6) 0.8000(4) 0.073(3) Uani 1 1 d .
H73 H 0.6823 0.6579 0.8063 0.087 Uiso 1 1 calc R
C74 C 0.6170(12) 0.5779(5) 0.7807(4) 0.095(5) Uani 1 1 d .
H74 H 0.6707 0.5529 0.7734 0.115 Uiso 1 1 calc R
C75 C 0.523(2) 0.5495(8) 0.7711(4) 0.168(13) Uani 1 1 d .
H75 H 0.5113 0.5070 0.7571 0.202 Uiso 1 1 calc R
C76 C 0.4550(16) 0.5933(12) 0.7853(4) 0.158(12) Uani 1 1 d .
H76 H 0.3936 0.5779 0.7819 0.189 Uiso 1 1 calc R
C77 C 0.4644(10) 0.6521(10) 0.8025(4) 0.122(7) Uani 1 1 d .
H77 H 0.4111 0.6776 0.8096 0.146 Uiso 1 1 calc R
C78 C 0.5464(9) 0.6785(7) 0.8108(4) 0.084(4) Uani 1 1 d .
H78 H 0.5525 0.7222 0.8237 0.101 Uiso 1 1 calc R
C79 C 0.9506(12) 0.6245(11) 0.0074(7) 0.136(7) Uani 1 1 d .
H79 H 0.9306 0.5819 -0.0031 0.164 Uiso 1 1 calc R
C80 C 1.0156(11) 0.6578(9) -0.0165(7) 0.118(5) Uani 1 1 d .
H80 H 1.0473 0.6349 -0.0421 0.141 Uiso 1 1 calc R
C81 C 1.0412(12) 0.7219(9) -0.0076(7) 0.127(6) Uani 1 1 d .
H81 H 1.0844 0.7439 -0.0283 0.152 Uiso 1 1 calc R
C82 C 1.0025(11) 0.7530(11) 0.0320(7) 0.136(6) Uani 1 1 d .
H82 H 1.0194 0.7976 0.0392 0.163 Uiso 1 1 calc R
C83 C 0.9388(10) 0.7211(11) 0.0620(7) 0.131(7) Uani 1 1 d .
H83 H 0.9134 0.7425 0.0903 0.157 Uiso 1 1 calc R
C84 C 0.9132(16) 0.6562(11) 0.0493(8) 0.171(10) Uani 1 1 d .
H84 H 0.8698 0.6333 0.0693 0.205 Uiso 1 1 calc R
N1 N 0.7101(3) 0.2962(3) 1.0027(2) 0.0274(12) Uani 1 1 d .
N2 N 0.6799(3) 0.4006(2) 0.99690(18) 0.0244(11) Uani 1 1 d .
N3 N 0.7441(5) 0.4249(3) 0.8966(2) 0.0391(15) Uani 1 1 d .
N4 N 0.2129(4) 0.3292(2) 0.18438(19) 0.0249(11) Uani 1 1 d .
N5 N 0.0679(3) 0.3347(3) 0.16770(17) 0.0230(11) Uani 1 1 d .
N6 N 0.0676(3) 0.4401(2) 0.09563(18) 0.0201(10) Uani 1 1 d .
O1 O 0.9281(4) 0.3786(3) 0.87642(19) 0.0477(14) Uani 1 1 d .
O2 O 0.1626(4) 0.5574(2) 0.12154(15) 0.0316(10) Uani 1 1 d .
Pd1 Pd 0.83581(4) 0.36952(3) 0.932670(18) 0.03303(13) Uani 1 1 d .
Pd2 Pd 0.15012(3) 0.46531(2) 0.152330(15) 0.02000(10) Uani 1 1 d .
O3 O 0.518(2) 0.3960(12) 0.6601(9) 0.308(13) Uani 1 1 d U

loop_
_atom_site_aniso_label
_atom_site_aniso_U_11
_atom_site_aniso_U_22
_atom_site_aniso_U_33
_atom_site_aniso_U_23
_atom_site_aniso_U_13
_atom_site_aniso_U_12
Br1 0.0270(3) 0.0597(5) 0.0464(4) -0.0254(4) 0.0016(3) 0.0027(3)
Br2 0.0297(3) 0.0289(3) 0.0239(3) -0.0063(2) -0.0022(2) -0.0032(3)
C1 0.025(3) 0.026(3) 0.026(3) -0.002(2) -0.010(3) -0.004(2)
C2 0.027(3) 0.029(3) 0.021(3) 0.001(2) -0.002(2) -0.004(3)
C3 0.018(3) 0.034(3) 0.028(3) -0.006(3) -0.003(2) 0.002(3)
C4 0.042(4) 0.023(3) 0.036(4) 0.006(3) -0.008(3) -0.003(3)
C5 0.046(4) 0.027(3) 0.048(4) 0.001(3) -0.008(3) 0.005(3)
C6 0.071(6) 0.032(4) 0.063(5) 0.006(4) 0.000(5) 0.006(4)
C7 0.123(9) 0.033(4) 0.064(6) 0.019(4) -0.026(7) 0.010(5)
C8 0.123(9) 0.032(4) 0.036(4) 0.010(3) -0.010(5) -0.003(5)
C9 0.070(5) 0.039(4) 0.033(4) 0.008(3) -0.017(4) -0.008(4)
C10 0.078(6) 0.030(4) 0.035(4) -0.002(3) -0.020(4) -0.003(4)
C11 0.079(6) 0.026(3) 0.016(3) -0.001(3) 0.008(3) -0.010(3)
C12 0.055(5) 0.029(4) 0.034(4) 0.001(3) -0.005(3) -0.001(3)
C13 0.047(4) 0.032(3) 0.020(3) -0.003(3) -0.004(3) -0.002(3)
C14 0.069(5) 0.035(4) 0.031(4) 0.003(3) 0.002(4) -0.014(4)
C15 0.076(6) 0.035(4) 0.035(4) -0.010(3) -0.002(4) -0.008(4)
C16 0.054(5) 0.041(4) 0.033(4) 0.011(3) -0.004(3) -0.020(4)
C17 0.036(3) 0.024(3) 0.026(3) -0.006(2) 0.009(3) 0.003(3)
C18 0.029(3) 0.047(4) 0.041(4) -0.022(3) 0.001(3) 0.001(3)
C19 0.088(6) 0.037(4) 0.035(4) 0.001(3) -0.001(4) 0.021(4)
C20 0.025(3) 0.029(3) 0.034(4) -0.005(3) 0.000(3) 0.001(3)
C21 0.025(3) 0.040(4) 0.037(4) -0.002(3) 0.002(3) 0.005(3)
C22 0.038(4) 0.041(4) 0.037(4) 0.000(3) 0.005(3) 0.000(3)
C23 0.029(3) 0.039(4) 0.052(5) 0.010(3) 0.012(3) 0.007(3)
C24 0.034(4) 0.061(5) 0.049(5) 0.012(4) -0.005(3) 0.014(4)
C25 0.028(3) 0.061(5) 0.033(4) -0.002(3) -0.005(3) 0.007(3)
C26 0.082(7) 0.067(6) 0.035(4) -0.005(4) -0.003(4) -0.005(5)
C27 0.129(11) 0.055(6) 0.079(7) 0.009(5) -0.024(7) -0.018(7)
C28 0.120(10) 0.064(6) 0.071(7) 0.010(6) 0.000(7) -0.015(6)
C29 0.160(16) 0.35(3) 0.037(6) -0.081(12) -0.034(8) 0.114(18)
C30 0.050(5) 0.068(6) 0.036(4) -0.013(4) 0.003(4) -0.001(4)
C31 0.052(5) 0.072(6) 0.076(7) -0.020(5) 0.008(5) -0.029(5)
C32 0.048(5) 0.073(6) 0.069(6) -0.005(5) 0.015(5) -0.019(4)
C33 0.063(6) 0.075(6) 0.050(5) -0.009(5) 0.014(4) -0.006(5)
C34 0.024(3) 0.021(3) 0.017(2) -0.002(2) 0.005(2) 0.000(3)
C35 0.039(4) 0.018(3) 0.040(4) 0.002(3) -0.003(3) 0.002(3)
C36 0.035(3) 0.022(3) 0.020(3) 0.003(2) 0.002(3) -0.002(3)
C37 0.028(3) 0.032(3) 0.017(3) -0.004(3) 0.000(2) 0.006(3)
C38 0.028(3) 0.033(3) 0.025(3) 0.000(3) -0.001(3) -0.001(3)
C39 0.022(3) 0.050(4) 0.030(3) -0.005(3) 0.010(3) -0.005(3)
C40 0.025(3) 0.050(4) 0.026(3) -0.005(3) -0.006(3) 0.007(3)
C41 0.030(3) 0.045(4) 0.018(3) 0.002(3) 0.000(3) 0.006(3)
C42 0.024(3) 0.028(3) 0.018(3) -0.002(2) -0.001(2) -0.003(3)
C43 0.022(3) 0.021(3) 0.021(3) -0.007(2) -0.003(2) 0.009(2)
C44 0.021(3) 0.029(3) 0.025(3) 0.003(2) 0.005(2) 0.011(2)
C45 0.032(3) 0.030(3) 0.025(3) 0.001(2) -0.001(3) 0.007(3)
C46 0.042(4) 0.029(3) 0.029(3) 0.009(3) 0.001(3) 0.005(3)
C47 0.056(4) 0.022(3) 0.035(4) 0.004(3) 0.002(3) -0.006(3)
C48 0.059(5) 0.023(3) 0.032(4) 0.002(3) -0.002(3) 0.000(3)
C49 0.035(3) 0.022(3) 0.023(3) 0.006(2) -0.005(3) 0.008(3)
C50 0.023(3) 0.027(3) 0.042(4) 0.002(3) -0.009(3) 0.000(3)
C51 0.041(4) 0.054(5) 0.047(4) 0.011(4) -0.015(4) -0.005(4)
C52 0.024(3) 0.031(3) 0.065(5) 0.000(3) -0.001(3) 0.006(3)
C53 0.032(3) 0.026(3) 0.029(3) 0.000(3) 0.001(3) -0.002(3)
C54 0.064(5) 0.040(4) 0.035(4) 0.002(3) -0.001(4) -0.008(4)
C55 0.065(5) 0.045(4) 0.039(4) 0.010(4) -0.002(4) -0.020(4)
C56 0.044(4) 0.037(4) 0.052(5) 0.000(4) -0.008(4) -0.016(3)
C57 0.050(5) 0.049(5) 0.044(4) -0.009(4) -0.009(4) -0.015(4)
C58 0.058(5) 0.037(4) 0.031(4) -0.004(3) 0.002(3) -0.018(4)
C59 0.045(4) 0.038(4) 0.030(4) 0.011(3) 0.004(3) 0.001(3)
C60 0.082(6) 0.061(6) 0.030(4) 0.009(4) 0.013(4) -0.002(5)
C61 0.062(5) 0.039(4) 0.040(4) 0.016(3) 0.011(4) 0.008(4)
C62 0.058(6) 0.088(7) 0.042(5) 0.021(5) 0.014(4) 0.008(5)
C63 0.095(7) 0.025(3) 0.032(4) -0.005(3) 0.002(4) -0.009(4)
C64 0.103(8) 0.033(4) 0.076(7) 0.000(4) 0.020(6) 0.001(5)
C65 0.086(7) 0.050(5) 0.049(5) -0.003(4) -0.020(5) -0.030(5)
C66 0.113(9) 0.039(4) 0.056(5) -0.002(4) 0.001(6) -0.027(5)
C67 0.132(11) 0.056(6) 0.080(8) -0.014(6) -0.026(8) 0.006(7)
C68 0.096(8) 0.060(6) 0.061(6) -0.016(5) 0.007(6) 0.005(6)
C69 0.098(9) 0.096(9) 0.062(7) 0.001(6) 0.007(6) 0.023(7)
C70 0.068(6) 0.071(7) 0.075(7) -0.004(6) -0.004(5) -0.001(5)
C71 0.108(8) 0.046(5) 0.052(5) -0.004(5) 0.002(5) -0.019(6)
C72 0.184(16) 0.056(7) 0.098(10) 0.014(7) -0.045(10) -0.001(8)
C73 0.074(7) 0.093(8) 0.051(5) 0.020(5) -0.021(5) -0.038(6)
C74 0.192(15) 0.055(6) 0.039(5) 0.014(5) -0.021(7) -0.013(8)
C75 0.40(4) 0.102(12) 0.006(5) 0.019(5) -0.033(10) -0.137(18)
C76 0.24(2) 0.21(2) 0.021(6) 0.031(9) -0.041(9) -0.19(2)
C77 0.089(9) 0.23(2) 0.048(6) 0.052(9) -0.019(6) -0.079(11)
C78 0.084(8) 0.127(10) 0.041(5) 0.040(6) -0.004(5) -0.001(8)
C79 0.101(11) 0.148(16) 0.160(17) 0.016(13) 0.048(12) 0.021(12)
C80 0.087(10) 0.135(14) 0.131(13) -0.013(11) 0.007(9) 0.038(10)
C81 0.116(13) 0.105(12) 0.159(16) -0.020(11) 0.043(12) 0.007(10)
C82 0.090(11) 0.178(18) 0.140(16) -0.031(14) 0.010(11) 0.002(12)
C83 0.068(9) 0.180(18) 0.145(15) -0.045(14) 0.021(10) -0.011(10)
C84 0.19(2) 0.147(17) 0.171(19) -0.033(15) 0.095(17) -0.044(16)
N1 0.018(2) 0.033(3) 0.031(3) -0.010(2) -0.003(2) -0.001(2)
N2 0.026(3) 0.024(3) 0.023(2) 0.000(2) -0.007(2) 0.000(2)
N3 0.062(4) 0.029(3) 0.027(3) 0.008(2) -0.018(3) 0.000(3)
N4 0.027(3) 0.021(3) 0.027(3) 0.000(2) -0.001(2) -0.001(2)
N5 0.024(3) 0.028(3) 0.017(2) -0.002(2) -0.0013(19) -0.002(2)
N6 0.021(2) 0.022(2) 0.017(2) 0.0011(19) -0.0017(19) 0.0028(19)
O1 0.060(3) 0.051(3) 0.032(3) -0.010(2) 0.017(2) -0.017(3)
O2 0.051(3) 0.019(2) 0.025(2) -0.0029(16) 0.001(2) 0.002(2)
Pd1 0.0412(3) 0.0372(3) 0.0208(2) -0.0088(2) 0.0077(2) -0.0138(2)
Pd2 0.0231(2) 0.0186(2) 0.0183(2) -0.00302(17) 0.00050(18) 0.00226(18)
O3 0.39(3) 0.25(2) 0.28(3) 0.05(2) 0.11(3) 0.02(2)

loop_
_atom_type_symbol
_atom_type_description
_atom_type_scat_dispersion_real
_atom_type_scat_dispersion_imag
_atom_type_scat_source
C C 0.0033 0.0016 'International Tables Vol C Tables 4.2.6.8 and 6.1.1.4'
H H 0.0000 0.0000 'International Tables Vol C Tables 4.2.6.8 and 6.1.1.4'
N N 0.0061 0.0033 'International Tables Vol C Tables 4.2.6.8 and 6.1.1.4'
O O 0.0106 0.0060 'International Tables Vol C Tables 4.2.6.8 and 6.1.1.4'
Br Br -0.2901 2.4595 'International Tables Vol C Tables 4.2.6.8 and 6.1.1.4'
Pd Pd -0.9988 1.0072 'International Tables Vol C Tables 4.2.6.8 and 6.1.1.4'

loop_
_geom_angle_atom_site_label_1
_geom_angle_atom_site_label_2
_geom_angle_atom_site_label_3
_geom_angle
N1 C1 N2 105.4(5)
N1 C1 Pd1 131.2(5)
N2 C1 Pd1 122.8(4)
C3 C2 N1 108.4(6)
C3 C2 H2 125.8
N1 C2 H2 125.8
C2 C3 N2 106.0(5)
C2 C3 C20 126.8(6)
N2 C3 C20 127.2(6)
N2 C4 C5 113.7(6)
N2 C4 C9 110.8(6)
C5 C4 C9 112.2(6)
N2 C4 H4 106.5
C5 C4 H4 106.5
C9 C4 H4 106.5
C4 C5 C6 110.3(6)
C4 C5 H5A 109.6
C6 C5 H5A 109.6
C4 C5 H5B 109.6
C6 C5 H5B 109.6
H5A C5 H5B 108.1
C7 C6 C5 109.1(7)
C7 C6 H6A 109.9
C5 C6 H6A 109.9
C7 C6 H6B 109.9
C5 C6 H6B 109.9
H6A C6 H6B 108.3
C6 C7 C8 109.4(7)
C6 C7 H7A 109.8
C8 C7 H7A 109.8
C6 C7 H7B 109.8
C8 C7 H7B 109.8
H7A C7 H7B 108.2
C9 C8 C7 110.3(8)
C9 C8 H8A 109.6
C7 C8 H8A 109.6
C9 C8 H8B 109.6
C7 C8 H8B 109.6
H8A C8 H8B 108.1
N3 C9 C4 111.2(6)
N3 C9 C8 108.4(7)
C4 C9 C8 108.4(6)
N3 C9 H9 109.6
C4 C9 H9 109.6
C8 C9 H9 109.6
N3 C10 C11 127.3(8)
N3 C10 H10 116.3
C11 C10 H10 116.3
C16 C11 C12 122.4(7)
C16 C11 C10 124.6(7)
C12 C11 C10 112.9(7)
C13 C12 C11 120.4(7)
C13 C12 H12 119.8
C11 C12 H12 119.8
C12 C13 C14 117.9(6)
C12 C13 C26 120.9(7)
C14 C13 C26 121.0(7)
C15 C14 C13 123.4(8)
C15 C14 H14 118.3
C13 C14 H14 118.3
C14 C15 C30 122.8(8)
C14 C15 C16 116.9(8)
C30 C15 C16 120.1(7)
O1 C16 C11 123.5(8)
O1 C16 C15 117.8(7)
C11 C16 C15 118.5(7)
N1 C17 C18 109.3(5)
N1 C17 C19 111.1(5)
C18 C17 C19 112.4(6)
N1 C17 H17 108.0
C18 C17 H17 108.0
C19 C17 H17 108.0
C17 C18 H18A 109.5
C17 C18 H18B 109.5
H18A C18 H18B 109.5
C17 C18 H18C 109.5
H18A C18 H18C 109.5
H18B C18 H18C 109.5
C17 C19 H19A 109.5
C17 C19 H19B 109.5
H19A C19 H19B 109.5
C17 C19 H19C 109.5
H19A C19 H19C 109.5
H19B C19 H19C 109.5
C21 C20 C25 119.1(6)
C21 C20 C3 120.8(6)
C25 C20 C3 120.0(6)
C22 C21 C20 120.4(7)
C22 C21 H21 119.8
C20 C21 H21 119.8
C21 C22 C23 119.7(7)
C21 C22 H22 120.1
C23 C22 H22 120.1
C24 C23 C22 119.9(7)
C24 C23 H23 120.0
C22 C23 H23 120.0
C23 C24 C25 121.0(7)
C23 C24 H24 119.5
C25 C24 H24 119.5
C24 C25 C20 119.8(7)
C24 C25 H25 120.1
C20 C25 H25 120.1
C29 C26 C28 113.2(12)
C29 C26 C13 113.1(8)
C28 C26 C13 113.3(8)
C29 C26 C27 98.2(12)
C28 C26 C27 105.8(9)
C13 C26 C27 112.1(8)
C26 C27 H27A 109.5
C26 C27 H27B 109.5
H27A C27 H27B 109.5
C26 C27 H27C 109.5
H27A C27 H27C 109.5
H27B C27 H27C 109.5
C26 C28 H28A 109.5
C26 C28 H28B 109.5
H28A C28 H28B 109.5
C26 C28 H28C 109.5
H28A C28 H28C 109.5
H28B C28 H28C 109.5
C26 C29 H29A 109.5
C26 C29 H29B 109.5
H29A C29 H29B 109.5
C26 C29 H29C 109.5
H29A C29 H29C 109.5
H29B C29 H29C 109.5
C15 C30 C32 112.5(8)
C15 C30 C31 111.2(8)
C32 C30 C31 110.7(8)
C15 C30 C33 111.8(7)
C32 C30 C33 106.1(8)
C31 C30 C33 104.0(7)
C30 C31 H31A 109.5
C30 C31 H31B 109.5
H31A C31 H31B 109.5
C30 C31 H31C 109.5
H31A C31 H31C 109.5
H31B C31 H31C 109.5
C30 C32 H32A 109.5
C30 C32 H32B 109.5
H32A C32 H32B 109.5
C30 C32 H32C 109.5
H32A C32 H32C 109.5
H32B C32 H32C 109.5
C30 C33 H33A 109.5
C30 C33 H33B 109.5
H33A C33 H33B 109.5
C30 C33 H33C 109.5
H33A C33 H33C 109.5
H33B C33 H33C 109.5
N4 C34 N5 106.0(5)
N4 C34 Pd2 130.9(4)
N5 C34 Pd2 122.2(4)
C36 C35 N4 109.0(6)
C36 C35 H35 125.5
N4 C35 H35 125.5
C35 C36 N5 104.7(5)
C35 C36 C53 127.3(6)
N5 C36 C53 128.0(6)
N5 C37 C38 114.7(5)
N5 C37 C42 109.9(5)
C38 C37 C42 111.3(5)
N5 C37 H37 106.8
C38 C37 H37 106.8
C42 C37 H37 106.8
C37 C38 C39 110.4(5)
C37 C38 H38A 109.6
C39 C38 H38A 109.6
C37 C38 H38B 109.6
C39 C38 H38B 109.6
H38A C38 H38B 108.1
C40 C39 C38 109.4(5)
C40 C39 H39A 109.8
C38 C39 H39A 109.8
C40 C39 H39B 109.8
C38 C39 H39B 109.8
H39A C39 H39B 108.3
C41 C40 C39 111.1(5)
C41 C40 H40A 109.4
C39 C40 H40A 109.4
C41 C40 H40B 109.4
C39 C40 H40B 109.4
H40A C40 H40B 108.0
C40 C41 C42 112.6(5)
C40 C41 H41A 109.1
C42 C41 H41A 109.1
C40 C41 H41B 109.1
C42 C41 H41B 109.1
H41A C41 H41B 107.8
N6 C42 C37 110.7(5)
N6 C42 C41 108.7(5)
C37 C42 C41 108.2(5)
N6 C42 H42 109.8
C37 C42 H42 109.8
C41 C42 H42 109.8
N6 C43 C44 126.9(5)
N6 C43 H43 116.5
C44 C43 H43 116.5
C45 C44 C49 120.3(6)
C45 C44 C43 117.2(6)
C49 C44 C43 122.2(5)
C46 C45 C44 121.8(6)
C46 C45 H45 119.1
C44 C45 H45 119.1
C45 C46 C47 117.0(6)
C45 C46 C59 124.6(6)
C47 C46 C59 118.4(6)
C48 C47 C46 124.4(6)
C48 C47 H47 117.8
C46 C47 H47 117.8
C47 C48 C49 119.3(6)
C47 C48 C63 120.1(6)
C49 C48 C63 120.4(6)
O2 C49 C48 120.8(6)
O2 C49 C44 122.4(6)
C48 C49 C44 116.8(5)
N4 C50 C51 110.0(6)
N4 C50 C52 109.0(5)
C51 C50 C52 113.8(6)
N4 C50 H50 107.9
C51 C50 H50 107.9
C52 C50 H50 107.9
C50 C51 H51A 109.5
C50 C51 H51B 109.5
H51A C51 H51B 109.5
C50 C51 H51C 109.5
H51A C51 H51C 109.5
H51B C51 H51C 109.5
C50 C52 H52A 109.5
C50 C52 H52B 109.5
H52A C52 H52B 109.5
C50 C52 H52C 109.5
H52A C52 H52C 109.5
H52B C52 H52C 109.5
C54 C53 C58 120.1(6)
C54 C53 C36 119.5(6)
C58 C53 C36 120.3(6)
C55 C54 C53 120.3(7)
C55 C54 H54 119.8
C53 C54 H54 119.8
C54 C55 C56 120.5(7)
C54 C55 H55 119.7
C56 C55 H55 119.7
C57 C56 C55 119.6(7)
C57 C56 H56 120.2
C55 C56 H56 120.2
C56 C57 C58 121.5(7)
C56 C57 H57 119.3
C58 C57 H57 119.3
C53 C58 C57 117.9(7)
C53 C58 H58 121.0
C57 C58 H58 121.0
C60 C59 C61 111.3(7)
C60 C59 C46 111.2(6)
C61 C59 C46 111.0(6)
C60 C59 C62 106.4(7)
C61 C59 C62 108.7(7)
C46 C59 C62 108.2(6)
C59 C60 H60A 109.5
C59 C60 H60B 109.5
H60A C60 H60B 109.5
C59 C60 H60C 109.5
H60A C60 H60C 109.5
H60B C60 H60C 109.5
C59 C61 H61A 109.5
C59 C61 H61B 109.5
H61A C61 H61B 109.5
C59 C61 H61C 109.5
H61A C61 H61C 109.5
H61B C61 H61C 109.5
C59 C62 H62A 109.5
C59 C62 H62B 109.5
H62A C62 H62B 109.5
C59 C62 H62C 109.5
H62A C62 H62C 109.5
H62B C62 H62C 109.5
C64 C63 C65 109.5(8)
C64 C63 C66 107.1(7)
C65 C63 C66 108.8(8)
C64 C63 C48 109.9(8)
C65 C63 C48 109.5(6)
C66 C63 C48 111.9(6)
C63 C64 H64A 109.5
C63 C64 H64B 109.5
H64A C64 H64B 109.5
C63 C64 H64C 109.5
H64A C64 H64C 109.5
H64B C64 H64C 109.5
C63 C65 H65A 109.5
C63 C65 H65B 109.5
H65A C65 H65B 109.5
C63 C65 H65C 109.5
H65A C65 H65C 109.5
H65B C65 H65C 109.5
C63 C66 H66A 109.5
C63 C66 H66B 109.5
H66A C66 H66B 109.5
C63 C66 H66C 109.5
H66A C66 H66C 109.5
H66B C66 H66C 109.5
C72 C67 C68 118.5(12)
C72 C67 H67 120.7
C68 C67 H67 120.7
C69 C68 C67 119.2(11)
C69 C68 H68 120.4
C67 C68 H68 120.4
C70 C69 C68 121.0(12)
C70 C69 H69 119.5
C68 C69 H69 119.5
C71 C70 C69 120.1(11)
C71 C70 H70 119.9
C69 C70 H70 119.9
C70 C71 C72 120.1(11)
C70 C71 H71 120.0
C72 C71 H71 120.0
C67 C72 C71 120.9(12)
C67 C72 H72 119.6
C71 C72 H72 119.6
C74 C73 C78 122.7(12)
C74 C73 H73 118.6
C78 C73 H73 118.6
C73 C74 C75 118.2(15)
C73 C74 H74 120.9
C75 C74 H74 120.9
C76 C75 C74 111.2(12)
C76 C75 H75 124.4
C74 C75 H75 124.4
C77 C76 C75 128.1(19)
C77 C76 H76 115.9
C75 C76 H76 115.9
C76 C77 C78 122(2)
C76 C77 H77 119.0
C78 C77 H77 119.0
C77 C78 C73 117.7(15)
C77 C78 H78 121.1
C73 C78 H78 121.1
C80 C79 C84 116(2)
C80 C79 H79 122.1
C84 C79 H79 122.1
C79 C80 C81 126.0(18)
C79 C80 H80 117.0
C81 C80 H80 117.0
C82 C81 C80 117.4(18)
C82 C81 H81 121.3
C80 C81 H81 121.3
C81 C82 C83 121(2)
C81 C82 H82 119.3
C83 C82 H82 119.3
C82 C83 C84 117.8(18)
C82 C83 H83 121.1
C84 C83 H83 121.1
C83 C84 C79 121.1(19)
C83 C84 H84 119.4
C79 C84 H84 119.4
C1 N1 C2 110.3(5)
C1 N1 C17 125.4(5)
C2 N1 C17 123.9(5)
C1 N2 C3 110.0(5)
C1 N2 C4 117.3(5)
C3 N2 C4 132.7(5)
C10 N3 C9 119.8(6)
C10 N3 Pd1 118.0(6)
C9 N3 Pd1 122.0(4)
C34 N4 C35 109.8(5)
C34 N4 C50 126.9(5)
C35 N4 C50 123.0(5)
C34 N5 C36 110.5(5)
C34 N5 C37 117.9(5)
C36 N5 C37 131.6(5)
C43 N6 C42 117.6(5)
C43 N6 Pd2 119.6(4)
C42 N6 Pd2 122.8(4)
C16 O1 Pd1 120.1(5)
C49 O2 Pd2 119.4(4)
C1 Pd1 N3 87.2(3)
C1 Pd1 O1 173.4(2)
N3 Pd1 O1 91.6(3)
C1 Pd1 Br1 94.53(17)
N3 Pd1 Br1 173.43(17)
O1 Pd1 Br1 87.37(18)
C34 Pd2 N6 86.8(2)
C34 Pd2 O2 171.23(19)
N6 Pd2 O2 88.47(19)
C34 Pd2 Br2 95.62(17)
N6 Pd2 Br2 175.12(14)
O2 Pd2 Br2 89.63(13)

loop_
_geom_bond_atom_site_label_1
_geom_bond_atom_site_label_2
_geom_bond_distance
Br1 Pd1 2.4341(10)
Br2 Pd2 2.4371(7)
C1 N1 1.347(8)
C1 N2 1.361(8)
C1 Pd1 1.952(6)
C2 C3 1.337(9)
C2 N1 1.369(8)
C2 H2 0.9500
C3 N2 1.396(8)
C3 C20 1.502(9)
C4 N2 1.470(8)
C4 C5 1.527(10)
C4 C9 1.534(10)
C4 H4 1.0000
C5 C6 1.544(10)
C5 H5A 0.9900
C5 H5B 0.9900
C6 C7 1.514(13)
C6 H6A 0.9900
C6 H6B 0.9900
C7 C8 1.562(14)
C7 H7A 0.9900
C7 H7B 0.9900
C8 C9 1.543(11)
C8 H8A 0.9900
C8 H8B 0.9900
C9 N3 1.493(11)
C9 H9 1.0000
C10 N3 1.286(9)
C10 C11 1.488(12)
C10 H10 0.9500
C11 C16 1.362(12)
C11 C12 1.418(10)
C12 C13 1.381(10)
C12 H12 0.9500
C13 C14 1.425(11)
C13 C26 1.552(10)
C14 C15 1.380(11)
C14 H14 0.9500
C15 C30 1.481(13)
C15 C16 1.487(12)
C16 O1 1.294(9)
C17 N1 1.477(8)
C17 C18 1.504(9)
C17 C19 1.528(10)
C17 H17 1.0000
C18 H18A 0.9800
C18 H18B 0.9800
C18 H18C 0.9800
C19 H19A 0.9800
C19 H19B 0.9800
C19 H19C 0.9800
C20 C21 1.382(10)
C20 C25 1.394(9)
C21 C22 1.375(10)
C21 H21 0.9500
C22 C23 1.391(10)
C22 H22 0.9500
C23 C24 1.356(12)
C23 H23 0.9500
C24 C25 1.372(11)
C24 H24 0.9500
C25 H25 0.9500
C26 C29 1.492(17)
C26 C28 1.546(15)
C26 C27 1.567(15)
C27 H27A 0.9800
C27 H27B 0.9800
C27 H27C 0.9800
C28 H28A 0.9800
C28 H28B 0.9800
C28 H28C 0.9800
C29 H29A 0.9800
C29 H29B 0.9800
C29 H29C 0.9800
C30 C32 1.515(13)
C30 C31 1.551(12)
C30 C33 1.552(11)
C31 H31A 0.9800
C31 H31B 0.9800
C31 H31C 0.9800
C32 H32A 0.9800
C32 H32B 0.9800
C32 H32C 0.9800
C33 H33A 0.9800
C33 H33B 0.9800
C33 H33C 0.9800
C34 N4 1.345(8)
C34 N5 1.360(8)
C34 Pd2 1.956(6)
C35 C36 1.349(10)
C35 N4 1.389(8)
C35 H35 0.9500
C36 N5 1.417(8)
C36 C53 1.488(9)
C37 N5 1.478(8)
C37 C38 1.507(9)
C37 C42 1.538(8)
C37 H37 1.0000
C38 C39 1.543(9)
C38 H38A 0.9900
C38 H38B 0.9900
C39 C40 1.516(9)
C39 H39A 0.9900
C39 H39B 0.9900
C40 C41 1.513(10)
C40 H40A 0.9900
C40 H40B 0.9900
C41 C42 1.548(9)
C41 H41A 0.9900
C41 H41B 0.9900
C42 N6 1.480(8)
C42 H42 1.0000
C43 N6 1.293(8)
C43 C44 1.443(9)
C43 H43 0.9500
C44 C45 1.424(8)
C44 C49 1.432(9)
C45 C46 1.350(9)
C45 H45 0.9500
C46 C47 1.413(10)
C46 C59 1.548(9)
C47 C48 1.359(10)
C47 H47 0.9500
C48 C49 1.432(9)
C48 C63 1.566(10)
C49 O2 1.300(7)
C50 N4 1.478(8)
C50 C51 1.518(10)
C50 C52 1.528(10)
C50 H50 1.0000
C51 H51A 0.9800
C51 H51B 0.9800
C51 H51C 0.9800
C52 H52A 0.9800
C52 H52B 0.9800
C52 H52C 0.9800
C53 C54 1.380(10)
C53 C58 1.388(10)
C54 C55 1.368(11)
C54 H54 0.9500
C55 C56 1.376(11)
C55 H55 0.9500
C56 C57 1.354(11)
C56 H56 0.9500
C57 C58 1.406(10)
C57 H57 0.9500
C58 H58 0.9500
C59 C60 1.492(12)
C59 C61 1.511(10)
C59 C62 1.573(12)
C60 H60A 0.9800
C60 H60B 0.9800
C60 H60C 0.9800
C61 H61A 0.9800
C61 H61B 0.9800
C61 H61C 0.9800
C62 H62A 0.9800
C62 H62B 0.9800
C62 H62C 0.9800
C63 C64 1.514(13)
C63 C65 1.525(13)
C63 C66 1.526(12)
C64 H64A 0.9800
C64 H64B 0.9800
C64 H64C 0.9800
C65 H65A 0.9800
C65 H65B 0.9800
C65 H65C 0.9800
C66 H66A 0.9800
C66 H66B 0.9800
C66 H66C 0.9800
C67 C72 1.340(17)
C67 C68 1.383(16)
C67 H67 0.9500
C68 C69 1.374(15)
C68 H68 0.9500
C69 C70 1.349(16)
C69 H69 0.9500
C70 C71 1.316(15)
C70 H70 0.9500
C71 C72 1.397(16)
C71 H71 0.9500
C72 H72 0.9500
C73 C74 1.356(16)
C73 C78 1.391(17)
C73 H73 0.9500
C74 C75 1.51(3)
C74 H74 0.9500
C75 C76 1.37(3)
C75 H75 0.9500
C76 C77 1.28(3)
C76 H76 0.9500
C77 C78 1.325(17)
C77 H77 0.9500
C78 H78 0.9500
C79 C80 1.33(2)
C79 C84 1.41(2)
C79 H79 0.9500
C80 C81 1.36(2)
C80 H80 0.9500
C81 C82 1.36(2)
C81 H81 0.9500
C82 C83 1.39(2)
C82 H82 0.9500
C83 C84 1.40(2)
C83 H83 0.9500
C84 H84 0.9500
N3 Pd1 1.993(6)
N6 Pd2 2.009(5)
O1 Pd1 2.034(5)
O2 Pd2 2.039(4)

loop_
_geom_torsion_atom_site_label_1
_geom_torsion_atom_site_label_2
_geom_torsion_atom_site_label_3
_geom_torsion_atom_site_label_4
_geom_torsion
N1 C2 C3 N2 -0.1(7)
N1 C2 C3 C20 -179.0(6)
N2 C4 C5 C6 175.6(6)
C9 C4 C5 C6 -57.7(8)
C4 C5 C6 C7 58.9(10)
C5 C6 C7 C8 -60.5(11)
C6 C7 C8 C9 61.3(11)
N2 C4 C9 N3 -56.0(8)
C5 C4 C9 N3 175.7(6)
N2 C4 C9 C8 -175.0(7)
C5 C4 C9 C8 56.7(9)
C7 C8 C9 N3 -178.5(7)
C7 C8 C9 C4 -57.7(10)
N3 C10 C11 C16 -13.3(12)
N3 C10 C11 C12 171.3(7)
C16 C11 C12 C13 -3.2(11)
C10 C11 C12 C13 172.2(6)
C11 C12 C13 C14 2.6(10)
C11 C12 C13 C26 177.4(7)
C12 C13 C14 C15 -5.0(11)
C26 C13 C14 C15 -179.8(8)
C13 C14 C15 C30 -176.6(7)
C13 C14 C15 C16 7.3(11)
C12 C11 C16 O1 -179.5(7)
C10 C11 C16 O1 5.7(12)
C12 C11 C16 C15 5.6(11)
C10 C11 C16 C15 -169.3(7)
C14 C15 C16 O1 177.3(7)
C30 C15 C16 O1 1.1(11)
C14 C15 C16 C11 -7.4(11)
C30 C15 C16 C11 176.4(7)
C2 C3 C20 C21 80.3(9)
N2 C3 C20 C21 -98.4(8)
C2 C3 C20 C25 -98.9(9)
N2 C3 C20 C25 82.5(8)
C25 C20 C21 C22 -2.0(11)
C3 C20 C21 C22 178.9(6)
C20 C21 C22 C23 1.3(11)
C21 C22 C23 C24 0.0(11)
C22 C23 C24 C25 -0.5(12)
C23 C24 C25 C20 -0.3(13)
C21 C20 C25 C24 1.5(11)
C3 C20 C25 C24 -179.4(7)
C12 C13 C26 C29 -167.1(13)
C14 C13 C26 C29 7.6(16)
C12 C13 C26 C28 62.5(11)
C14 C13 C26 C28 -122.9(9)
C12 C13 C26 C27 -57.2(11)
C14 C13 C26 C27 117.5(9)
C14 C15 C30 C32 -113.0(9)
C16 C15 C30 C32 63.0(10)
C14 C15 C30 C31 122.1(8)
C16 C15 C30 C31 -61.9(10)
C14 C15 C30 C33 6.3(12)
C16 C15 C30 C33 -177.7(7)
N4 C35 C36 N5 -0.3(7)
N4 C35 C36 C53 179.2(6)
N5 C37 C38 C39 174.3(5)
C42 C37 C38 C39 -60.2(7)
C37 C38 C39 C40 58.9(7)
C38 C39 C40 C41 -56.9(7)
C39 C40 C41 C42 56.7(7)
N5 C37 C42 N6 -55.9(6)
C38 C37 C42 N6 175.9(5)
N5 C37 C42 C41 -174.9(5)
C38 C37 C42 C41 57.0(7)
C40 C41 C42 N6 -175.5(5)
C40 C41 C42 C37 -55.2(7)
N6 C43 C44 C45 165.6(6)
N6 C43 C44 C49 -20.5(9)
C49 C44 C45 C46 3.3(9)
C43 C44 C45 C46 177.3(6)
C44 C45 C46 C47 -7.2(10)
C44 C45 C46 C59 172.5(6)
C45 C46 C47 C48 5.0(11)
C59 C46 C47 C48 -174.8(7)
C46 C47 C48 C49 1.5(12)
C46 C47 C48 C63 177.0(7)
C47 C48 C49 O2 175.5(7)
C63 C48 C49 O2 0.0(10)
C47 C48 C49 C44 -5.4(10)
C63 C48 C49 C44 179.0(7)
C45 C44 C49 O2 -177.8(6)
C43 C44 C49 O2 8.6(9)
C45 C44 C49 C48 3.2(9)
C43 C44 C49 C48 -170.4(6)
C35 C36 C53 C54 79.4(10)
N5 C36 C53 C54 -101.2(8)
C35 C36 C53 C58 -96.8(9)
N5 C36 C53 C58 82.5(9)
C58 C53 C54 C55 -1.6(12)
C36 C53 C54 C55 -177.8(7)
C53 C54 C55 C56 0.0(13)
C54 C55 C56 C57 1.7(14)
C55 C56 C57 C58 -1.8(13)
C54 C53 C58 C57 1.4(12)
C36 C53 C58 C57 177.6(7)
C56 C57 C58 C53 0.3(13)
C45 C46 C59 C60 1.8(10)
C47 C46 C59 C60 -178.5(7)
C45 C46 C59 C61 126.3(8)
C47 C46 C59 C61 -54.0(9)
C45 C46 C59 C62 -114.7(8)
C47 C46 C59 C62 65.1(9)
C47 C48 C63 C64 130.3(8)
C49 C48 C63 C64 -54.2(9)
C47 C48 C63 C65 -109.4(8)
C49 C48 C63 C65 66.1(10)
C47 C48 C63 C66 11.4(12)
C49 C48 C63 C66 -173.1(8)
C72 C67 C68 C69 3(2)
C67 C68 C69 C70 -3(2)
C68 C69 C70 C71 0(2)
C69 C70 C71 C72 2(2)
C68 C67 C72 C71 -1(3)
C70 C71 C72 C67 -2(2)
C78 C73 C74 C75 -0.5(14)
C73 C74 C75 C76 -1.3(15)
C74 C75 C76 C77 3(2)
C75 C76 C77 C78 -3(2)
C76 C77 C78 C73 0.2(16)
C74 C73 C78 C77 1.2(15)
C84 C79 C80 C81 -8(3)
C79 C80 C81 C82 6(3)
C80 C81 C82 C83 -1(3)
C81 C82 C83 C84 -2(3)
C82 C83 C84 C79 0(3)
C80 C79 C84 C83 5(3)
N2 C1 N1 C2 -0.4(6)
Pd1 C1 N1 C2 -171.2(4)
N2 C1 N1 C17 172.5(5)
Pd1 C1 N1 C17 1.7(9)
C3 C2 N1 C1 0.3(7)
C3 C2 N1 C17 -172.7(5)
C18 C17 N1 C1 -97.4(7)
C19 C17 N1 C1 138.0(7)
C18 C17 N1 C2 74.5(7)
C19 C17 N1 C2 -50.0(9)
N1 C1 N2 C3 0.3(6)
Pd1 C1 N2 C3 172.1(4)
N1 C1 N2 C4 -179.6(5)
Pd1 C1 N2 C4 -7.8(7)
C2 C3 N2 C1 -0.2(7)
C20 C3 N2 C1 178.7(6)
C2 C3 N2 C4 179.7(6)
C20 C3 N2 C4 -1.4(10)
C5 C4 N2 C1 -166.4(5)
C9 C4 N2 C1 66.1(8)
C5 C4 N2 C3 13.7(9)
C9 C4 N2 C3 -113.8(8)
C11 C10 N3 C9 161.1(7)
C11 C10 N3 Pd1 -13.8(10)
C4 C9 N3 C10 -179.6(7)
C8 C9 N3 C10 -60.5(9)
C4 C9 N3 Pd1 -4.9(9)
C8 C9 N3 Pd1 114.2(6)
N5 C34 N4 C35 -0.4(7)
Pd2 C34 N4 C35 -170.0(5)
N5 C34 N4 C50 172.5(6)
Pd2 C34 N4 C50 2.8(9)
C36 C35 N4 C34 0.4(8)
C36 C35 N4 C50 -172.8(6)
C51 C50 N4 C34 122.1(7)
C52 C50 N4 C34 -112.4(7)
C51 C50 N4 C35 -65.9(8)
C52 C50 N4 C35 59.6(8)
N4 C34 N5 C36 0.2(6)
Pd2 C34 N5 C36 171.0(4)
N4 C34 N5 C37 179.2(5)
Pd2 C34 N5 C37 -10.1(7)
C35 C36 N5 C34 0.0(7)
C53 C36 N5 C34 -179.4(6)
C35 C36 N5 C37 -178.7(6)
C53 C36 N5 C37 1.8(10)
C38 C37 N5 C34 -165.8(5)
C42 C37 N5 C34 68.0(6)
C38 C37 N5 C36 12.9(9)
C42 C37 N5 C36 -113.3(7)
C44 C43 N6 C42 167.8(5)
C44 C43 N6 Pd2 -11.5(8)
C37 C42 N6 C43 175.6(5)
C41 C42 N6 C43 -65.8(6)
C37 C42 N6 Pd2 -5.2(6)
C41 C42 N6 Pd2 113.4(5)
C11 C16 O1 Pd1 26.4(10)
C15 C16 O1 Pd1 -158.6(5)
C48 C49 O2 Pd2 -149.6(5)
C44 C49 O2 Pd2 31.4(8)
N1 C1 Pd1 N3 130.8(6)
N2 C1 Pd1 N3 -38.6(5)
N1 C1 Pd1 Br1 -55.5(6)
N2 C1 Pd1 Br1 135.1(4)
C10 N3 Pd1 C1 -141.2(6)
C9 N3 Pd1 C1 44.0(6)
C10 N3 Pd1 O1 32.3(6)
C9 N3 Pd1 O1 -142.5(6)
C16 O1 Pd1 N3 -40.1(6)
C16 O1 Pd1 Br1 146.4(6)
N4 C34 Pd2 N6 131.2(5)
N5 C34 Pd2 N6 -37.1(5)
N4 C34 Pd2 Br2 -53.1(5)
N5 C34 Pd2 Br2 138.7(4)
C43 N6 Pd2 C34 -136.4(5)
C42 N6 Pd2 C34 44.4(4)
C43 N6 Pd2 O2 36.2(4)
C42 N6 Pd2 O2 -143.0(4)
C49 O2 Pd2 N6 -46.9(5)
C49 O2 Pd2 Br2 137.6(5)
